data_4063919
loop_
_publ_author_name
'Schultz, Katherine M.'
'Goldberg, Karen I.'
'Gusev, Dmitry G.'
'Heinekey, D. Michael'

_publ_section_title
;
 Synthesis, Structure, and Reactivity of Iridium NHC Pincer Complexes
;
_journal_issue 6
_journal_name_full Organometallics
_journal_page_first 1429
_journal_paper_doi 10.1021/om101024x
_journal_volume 30
_journal_year 2011
_chemical_formula_moiety 'C32 H33 Cl2 Ir N4, 2(C H2 Cl2)'
_chemical_formula_sum 'C34 H37 Cl6 Ir N4'
_chemical_formula_weight 906.58
_chemical_name_common kms231
_chemical_name_systematic
;
 kms231
;
_space_group_IT_number 14
_symmetry_cell_setting monoclinic
_symmetry_Int_Tables_number 14
_symmetry_space_group_name_Hall '-P 2yn'
_symmetry_space_group_name_H-M 'P 1 21/n 1'
_atom_sites_solution_hydrogens geom
_atom_sites_solution_primary direct
_atom_sites_solution_secondary difmap
_audit_creation_method 'WinGX routine CIF_UPDATE'
_cell_angle_alpha 90
_cell_angle_beta 90.1490(10)
_cell_angle_gamma 90
_cell_formula_units_Z 4
_cell_length_a 7.9882(2)
_cell_length_b 21.6841(6)
_cell_length_c 20.0752(5)
_cell_measurement_reflns_used 350
_cell_measurement_temperature 110(2)
_cell_measurement_theta_max 20
_cell_measurement_theta_min 3
_cell_volume 3477.35(16)
_computing_cell_refinement 'SAINT (Bruker, 2007)'
_computing_data_collection 'APEX2 (Bruker, 2007)'
_computing_data_reduction 'SAINT (Bruker, 2007)'
_computing_molecular_graphics 'ORTEP-3 for Windows (Farrugia, 1997)'
_computing_publication_material 'SHELXL-97 (Sheldrick, 1997)'
_computing_structure_refinement 'SHELXL-97 (Sheldrick, 2008)'
_computing_structure_solution 'SHELXS97 (Sheldrick, 1997)'
_diffrn_ambient_temperature 110(2)
_diffrn_measured_fraction_theta_full 0.992
_diffrn_measured_fraction_theta_max 0.984
_diffrn_measurement_device_type 'Bruker APEXII CCD area-detector'
_diffrn_measurement_method '\f and \w scans'
_diffrn_radiation_monochromator graphite
_diffrn_radiation_type MoK\a
_diffrn_radiation_wavelength 0.71073
_diffrn_reflns_av_R_equivalents 0.0371
_diffrn_reflns_av_unetI/netI 0.0172
_diffrn_reflns_limit_h_max 10
_diffrn_reflns_limit_h_min -10
_diffrn_reflns_limit_k_max 29
_diffrn_reflns_limit_k_min -29
_diffrn_reflns_limit_l_max 26
_diffrn_reflns_limit_l_min -26
_diffrn_reflns_number 118041
_diffrn_reflns_theta_full 25
_diffrn_reflns_theta_max 28.53
_diffrn_reflns_theta_min 1.88
_diffrn_source 'fine-focus sealed tube'
_exptl_absorpt_coefficient_mu 4.332
_exptl_absorpt_correction_T_max 0.881
_exptl_absorpt_correction_T_min 0.3565
_exptl_absorpt_correction_type multi-scan
_exptl_absorpt_process_details '(SADABS; Bruker, 2007)'
_exptl_crystal_colour red
_exptl_crystal_density_diffrn 1.732
_exptl_crystal_density_method 'not measured'
_exptl_crystal_description prism
_exptl_crystal_F_000 1792
_exptl_crystal_size_max 0.3
_exptl_crystal_size_mid 0.18
_exptl_crystal_size_min 0.03
_refine_diff_density_max 2.969
_refine_diff_density_min -1.256
_refine_diff_density_rms 0.147
_refine_ls_extinction_method none
_refine_ls_goodness_of_fit_ref 1.11
_refine_ls_hydrogen_treatment constr
_refine_ls_matrix_type full
_refine_ls_number_parameters 413
_refine_ls_number_reflns 8686
_refine_ls_number_restraints 0
_refine_ls_restrained_S_all 1.11
_refine_ls_R_factor_all 0.0438
_refine_ls_R_factor_gt 0.0363
_refine_ls_shift/su_max 0.003
_refine_ls_shift/su_mean 0
_refine_ls_structure_factor_coef Fsqd
_refine_ls_weighting_details 'calc w=1/[\s^2^(Fo^2^)+(0.0232P)^2^+24.9745P] where P=(Fo^2^+2Fc^2^)/3'
_refine_ls_weighting_scheme calc
_refine_ls_wR_factor_gt 0.0796
_refine_ls_wR_factor_ref 0.0859
_reflns_number_gt 7789
_reflns_number_total 8686
_reflns_threshold_expression >2\s(I)
_cod_data_source_file om101024x_si_003.cif
_cod_data_source_block kms_231
_cod_database_code 4063919

loop_
_symmetry_equiv_pos_as_xyz
'x, y, z'
'-x+1/2, y+1/2, -z+1/2'
'-x, -y, -z'
'x-1/2, -y-1/2, z-1/2'

loop_
_atom_site_label
_atom_site_type_symbol
_atom_site_fract_x
_atom_site_fract_y
_atom_site_fract_z
_atom_site_U_iso_or_equiv
_atom_site_adp_type
_atom_site_occupancy
_atom_site_symmetry_multiplicity
_atom_site_calc_flag
_atom_site_refinement_flags
C1 C 0.8750(5) 0.87145(19) 0.9578(2) 0.0182(8) Uani 1 1 d .
C2 C 0.7036(5) 0.8874(2) 0.9545(2) 0.0210(8) Uani 1 1 d .
C3 C 0.6369(6) 0.9305(2) 0.9990(2) 0.0245(9) Uani 1 1 d .
H3 H 0.5212 0.9404 0.9967 0.029 Uiso 1 1 calc R
C4 C 0.7365(6) 0.9588(2) 1.0462(2) 0.0258(9) Uani 1 1 d .
H4 H 0.6897 0.9875 1.0767 0.031 Uiso 1 1 calc R
C5 C 0.9048(6) 0.9449(2) 1.0486(2) 0.0232(9) Uani 1 1 d .
H5 H 0.9747 0.9653 1.08 0.028 Uiso 1 1 calc R
C6 C 0.9739(5) 0.9014(2) 1.0055(2) 0.0207(8) Uani 1 1 d .
C7 C 1.1616(6) 0.8915(2) 1.0123(2) 0.0246(9) Uani 1 1 d .
H7A H 1.2186 0.9145 0.9762 0.03 Uiso 1 1 calc R
H7B H 1.199 0.9093 1.0552 0.03 Uiso 1 1 calc R
C8 C 0.5783(5) 0.8576(2) 0.9078(2) 0.0222(9) Uani 1 1 d .
H8A H 0.5451 0.8172 0.9264 0.027 Uiso 1 1 calc R
H8B H 0.4768 0.8838 0.9058 0.027 Uiso 1 1 calc R
C9 C 1.1532(5) 0.7877(2) 0.9642(2) 0.0202(8) Uani 1 1 d .
C10 C 1.3427(6) 0.8019(2) 1.0463(2) 0.0281(10) Uani 1 1 d .
H10 H 1.4052 0.8215 1.0806 0.034 Uiso 1 1 calc R
C11 C 1.3626(6) 0.7440(2) 1.0241(2) 0.0287(10) Uani 1 1 d .
H11 H 1.4415 0.7145 1.0397 0.034 Uiso 1 1 calc R
C12 C 0.7926(5) 0.8245(2) 0.8278(2) 0.0186(8) Uani 1 1 d .
C13 C 0.5450(6) 0.8537(2) 0.7820(2) 0.0245(9) Uani 1 1 d .
H13 H 0.4339 0.8689 0.7784 0.029 Uiso 1 1 calc R
C14 C 0.6426(6) 0.8328(2) 0.7322(2) 0.0256(9) Uani 1 1 d .
H14 H 0.6132 0.8304 0.6864 0.031 Uiso 1 1 calc R
C15 C 1.2200(6) 0.6790(2) 0.9377(2) 0.0238(9) Uani 1 1 d .
C16 C 1.2739(6) 0.6739(2) 0.8720(2) 0.0252(9) Uani 1 1 d .
C17 C 1.2459(6) 0.6184(2) 0.8389(3) 0.0298(10) Uani 1 1 d .
H17 H 1.2802 0.6145 0.7938 0.036 Uiso 1 1 calc R
C18 C 1.1697(7) 0.5687(2) 0.8696(3) 0.0320(11) Uani 1 1 d .
C19 C 1.1223(7) 0.5748(2) 0.9360(3) 0.0323(11) Uani 1 1 d .
H19 H 1.0724 0.5407 0.9579 0.039 Uiso 1 1 calc R
C20 C 1.1456(6) 0.6292(2) 0.9708(2) 0.0289(10) Uani 1 1 d .
C21 C 1.0903(8) 0.6344(3) 1.0423(3) 0.0354(12) Uani 1 1 d .
H21A H 1.0201 0.599 1.0538 0.053 Uiso 1 1 calc R
H21B H 1.0261 0.6725 1.0482 0.053 Uiso 1 1 calc R
H21C H 1.1889 0.6352 1.0715 0.053 Uiso 1 1 calc R
C22 C 1.3657(6) 0.7254(2) 0.8375(2) 0.0302(10) Uani 1 1 d .
H22A H 1.3017 0.7637 0.8418 0.045 Uiso 1 1 calc R
H22B H 1.3789 0.7152 0.7902 0.045 Uiso 1 1 calc R
H22C H 1.4763 0.7307 0.8579 0.045 Uiso 1 1 calc R
C23 C 1.1362(9) 0.5099(3) 0.8316(3) 0.0452(14) Uani 1 1 d .
H23A H 1.0268 0.5127 0.8095 0.068 Uiso 1 1 calc R
H23B H 1.1364 0.4749 0.8625 0.068 Uiso 1 1 calc R
H23C H 1.2236 0.5039 0.798 0.068 Uiso 1 1 calc R
C24 C 0.9319(5) 0.7874(2) 0.7252(2) 0.0205(8) Uani 1 1 d .
C25 C 1.0361(6) 0.8250(2) 0.6871(2) 0.0254(9) Uani 1 1 d .
C26 C 1.1713(6) 0.7968(2) 0.6546(2) 0.0279(10) Uani 1 1 d .
H26 H 1.2449 0.8215 0.6288 0.033 Uiso 1 1 calc R
C27 C 1.2002(6) 0.7343(2) 0.6591(2) 0.0271(10) Uani 1 1 d .
C28 C 1.0896(6) 0.6983(2) 0.6952(2) 0.0264(10) Uani 1 1 d .
H28 H 1.1065 0.6549 0.6969 0.032 Uiso 1 1 calc R
C29 C 0.9540(6) 0.7239(2) 0.7292(2) 0.0248(9) Uani 1 1 d .
C30 C 0.8340(8) 0.6830(2) 0.7664(3) 0.0364(12) Uani 1 1 d .
H30A H 0.8491 0.6889 0.8144 0.055 Uiso 1 1 calc R
H30B H 0.8558 0.6398 0.755 0.055 Uiso 1 1 calc R
H30C H 0.7188 0.6936 0.7539 0.055 Uiso 1 1 calc R
C31 C 1.0059(7) 0.8927(2) 0.6809(3) 0.0334(11) Uani 1 1 d .
H31A H 0.8879 0.9001 0.6701 0.05 Uiso 1 1 calc R
H31B H 1.0765 0.9096 0.6455 0.05 Uiso 1 1 calc R
H31C H 1.0334 0.913 0.7232 0.05 Uiso 1 1 calc R
C32 C 1.3489(8) 0.7056(3) 0.6242(3) 0.0397(13) Uani 1 1 d .
H32A H 1.3548 0.7211 0.5784 0.06 Uiso 1 1 calc R
H32B H 1.3363 0.6607 0.6236 0.06 Uiso 1 1 calc R
H32C H 1.4519 0.7166 0.648 0.06 Uiso 1 1 calc R
C33 C 1.2047(7) 1.0101(3) 1.1951(3) 0.0371(12) Uani 1 1 d .
H33A H 1.2372 1.0365 1.2332 0.045 Uiso 1 1 calc R
H33B H 1.1488 1.0366 1.1616 0.045 Uiso 1 1 calc R
C34 C 0.6390(12) 0.5829(4) 0.9262(4) 0.068(2) Uani 1 1 d .
H34A H 0.5292 0.5915 0.9052 0.081 Uiso 1 1 calc R
H34B H 0.7173 0.6159 0.9126 0.081 Uiso 1 1 calc R
N1 N 1.2140(5) 0.82767(19) 1.00958(19) 0.0223(8) Uani 1 1 d .
N2 N 1.2445(5) 0.73556(18) 0.97359(19) 0.0230(8) Uani 1 1 d .
N3 N 0.6402(4) 0.84828(18) 0.83991(18) 0.0205(7) Uani 1 1 d .
N4 N 0.7952(5) 0.81529(18) 0.76071(18) 0.0200(7) Uani 1 1 d .
Cl1 Cl 1.14279(13) 0.88408(5) 0.84683(5) 0.0229(2) Uani 1 1 d .
Cl2 Cl 0.80413(13) 0.72648(5) 0.94222(5) 0.0233(2) Uani 1 1 d .
Cl3 Cl 1.38602(18) 0.97758(7) 1.15977(7) 0.0383(3) Uani 1 1 d .
Cl4 Cl 1.06369(19) 0.95363(7) 1.22242(8) 0.0431(3) Uani 1 1 d .
Cl5 Cl 0.7130(3) 0.51296(10) 0.89735(11) 0.0725(6) Uani 1 1 d .
Cl6 Cl 0.6164(3) 0.58461(11) 1.01232(10) 0.0695(5) Uani 1 1 d .
Ir1 Ir 0.97072(2) 0.807604(7) 0.896993(8) 0.01512(5) Uani 1 1 d .

loop_
_atom_site_aniso_label
_atom_site_aniso_U_11
_atom_site_aniso_U_22
_atom_site_aniso_U_33
_atom_site_aniso_U_23
_atom_site_aniso_U_13
_atom_site_aniso_U_12
C1 0.0202(19) 0.0169(19) 0.0175(18) -0.0008(15) 0.0050(15) -0.0003(15)
C2 0.020(2) 0.025(2) 0.0188(19) 0.0016(16) 0.0002(16) -0.0006(16)
C3 0.021(2) 0.027(2) 0.026(2) 0.0004(18) 0.0056(17) 0.0034(17)
C4 0.030(2) 0.025(2) 0.022(2) -0.0039(17) 0.0052(18) 0.0013(18)
C5 0.027(2) 0.025(2) 0.0178(19) -0.0040(17) -0.0007(16) -0.0027(18)
C6 0.020(2) 0.024(2) 0.0183(19) 0.0001(16) 0.0008(16) -0.0020(16)
C7 0.022(2) 0.028(2) 0.023(2) -0.0031(18) -0.0035(17) -0.0029(18)
C8 0.0152(18) 0.032(2) 0.020(2) -0.0035(17) 0.0041(15) 0.0003(17)
C9 0.0180(19) 0.025(2) 0.0178(19) 0.0018(16) 0.0000(15) -0.0005(16)
C10 0.023(2) 0.041(3) 0.021(2) 0.0004(19) -0.0056(17) 0.0041(19)
C11 0.028(2) 0.035(3) 0.023(2) 0.0013(19) -0.0075(18) 0.004(2)
C12 0.0168(18) 0.022(2) 0.0174(19) -0.0006(15) 0.0007(15) -0.0030(15)
C13 0.019(2) 0.033(3) 0.022(2) -0.0008(18) -0.0037(16) 0.0020(18)
C14 0.020(2) 0.039(3) 0.018(2) 0.0016(18) -0.0034(16) 0.0010(19)
C15 0.023(2) 0.025(2) 0.023(2) 0.0005(17) -0.0009(17) 0.0083(17)
C16 0.022(2) 0.028(2) 0.026(2) 0.0013(18) -0.0015(17) 0.0046(18)
C17 0.033(3) 0.031(3) 0.026(2) -0.0005(19) 0.0013(19) 0.009(2)
C18 0.038(3) 0.023(2) 0.035(3) -0.003(2) 0.000(2) 0.007(2)
C19 0.039(3) 0.026(2) 0.033(3) 0.006(2) 0.006(2) 0.005(2)
C20 0.031(2) 0.032(3) 0.023(2) 0.0054(19) 0.0015(19) 0.008(2)
C21 0.045(3) 0.036(3) 0.025(2) 0.007(2) 0.006(2) 0.002(2)
C22 0.030(2) 0.035(3) 0.026(2) 0.001(2) 0.0041(19) -0.002(2)
C23 0.063(4) 0.031(3) 0.041(3) -0.009(2) 0.006(3) 0.000(3)
C24 0.0187(19) 0.030(2) 0.0131(18) -0.0032(16) -0.0015(15) 0.0023(17)
C25 0.025(2) 0.033(3) 0.018(2) -0.0018(18) 0.0029(17) 0.0023(19)
C26 0.030(2) 0.039(3) 0.015(2) -0.0025(18) 0.0031(17) 0.000(2)
C27 0.027(2) 0.035(3) 0.019(2) -0.0096(18) -0.0023(17) 0.0067(19)
C28 0.032(2) 0.026(2) 0.022(2) -0.0075(18) -0.0034(18) 0.0037(19)
C29 0.026(2) 0.027(2) 0.021(2) -0.0047(17) -0.0041(17) -0.0016(18)
C30 0.042(3) 0.027(3) 0.040(3) -0.005(2) 0.005(2) -0.008(2)
C31 0.039(3) 0.033(3) 0.029(2) 0.003(2) 0.011(2) 0.003(2)
C32 0.039(3) 0.046(3) 0.034(3) -0.008(2) 0.007(2) 0.015(3)
C33 0.032(3) 0.033(3) 0.047(3) -0.007(2) 0.004(2) 0.003(2)
C34 0.101(7) 0.047(4) 0.056(4) 0.002(3) -0.023(4) 0.023(4)
N1 0.0178(17) 0.029(2) 0.0202(17) -0.0001(15) -0.0023(14) 0.0008(15)
N2 0.0231(18) 0.026(2) 0.0203(17) 0.0020(15) -0.0042(14) 0.0055(15)
N3 0.0150(16) 0.029(2) 0.0171(17) -0.0005(14) -0.0009(13) 0.0017(14)
N4 0.0167(16) 0.0256(19) 0.0177(17) -0.0006(14) -0.0002(13) 0.0021(14)
Cl1 0.0152(4) 0.0313(6) 0.0222(5) 0.0019(4) 0.0013(4) 0.0010(4)
Cl2 0.0176(4) 0.0360(6) 0.0164(4) 0.0037(4) -0.0021(4) -0.0061(4)
Cl3 0.0380(7) 0.0425(7) 0.0345(6) -0.0026(5) 0.0052(5) 0.0074(6)
Cl4 0.0415(7) 0.0403(8) 0.0475(8) 0.0058(6) 0.0053(6) -0.0012(6)
Cl5 0.0949(16) 0.0535(11) 0.0691(12) -0.0205(9) -0.0032(11) -0.0027(10)
Cl6 0.0794(14) 0.0718(13) 0.0573(11) -0.0076(10) 0.0074(10) -0.0012(11)
Ir1 0.01305(8) 0.01918(8) 0.01312(8) -0.00061(6) -0.00069(5) 0.00171(6)

loop_
_atom_type_symbol
_atom_type_description
_atom_type_scat_dispersion_real
_atom_type_scat_dispersion_imag
_atom_type_scat_source
C C 0.0033 0 'International Tables Vol C Tables 4.2.6.8 and 6.1.1.4'
H H 0 0 'International Tables Vol C Tables 4.2.6.8 and 6.1.1.4'
N N 0.0061 0 'International Tables Vol C Tables 4.2.6.8 and 6.1.1.4'
Cl Cl 0.1484 0 'International Tables Vol C Tables 4.2.6.8 and 6.1.1.4'
Ir Ir -1.4442 0 'International Tables Vol C Tables 4.2.6.8 and 6.1.1.4'

loop_
_geom_angle_atom_site_label_1
_geom_angle_atom_site_label_2
_geom_angle_atom_site_label_3
_geom_angle
C6 C1 C2 117.6(4)
C6 C1 Ir1 121.5(3)
C2 C1 Ir1 120.9(3)
C3 C2 C1 120.2(4)
C3 C2 C8 115.4(4)
C1 C2 C8 124.3(4)
C4 C3 C2 121.1(4)
C4 C3 H3 119.4
C2 C3 H3 119.4
C5 C4 C3 119.1(4)
C5 C4 H4 120.4
C3 C4 H4 120.4
C4 C5 C6 120.9(4)
C4 C5 H5 119.5
C6 C5 H5 119.5
C5 C6 C1 121.0(4)
C5 C6 C7 115.5(4)
C1 C6 C7 123.5(4)
N1 C7 C6 114.6(4)
N1 C7 H7A 108.6
C6 C7 H7A 108.6
N1 C7 H7B 108.6
C6 C7 H7B 108.6
H7A C7 H7B 107.6
N3 C8 C2 114.2(4)
N3 C8 H8A 108.7
C2 C8 H8A 108.7
N3 C8 H8B 108.7
C2 C8 H8B 108.7
H8A C8 H8B 107.6
N1 C9 N2 104.5(4)
N1 C9 Ir1 124.7(3)
N2 C9 Ir1 130.8(3)
C11 C10 N1 106.8(4)
C11 C10 H10 126.6
N1 C10 H10 126.6
C10 C11 N2 106.5(4)
C10 C11 H11 126.8
N2 C11 H11 126.8
N3 C12 N4 104.6(4)
N3 C12 Ir1 125.5(3)
N4 C12 Ir1 129.9(3)
C14 C13 N3 106.0(4)
C14 C13 H13 127
N3 C13 H13 127
C13 C14 N4 107.0(4)
C13 C14 H14 126.5
N4 C14 H14 126.5
C16 C15 C20 121.3(5)
C16 C15 N2 120.1(4)
C20 C15 N2 118.6(4)
C17 C16 C15 118.1(5)
C17 C16 C22 119.9(4)
C15 C16 C22 121.9(4)
C18 C17 C16 122.1(5)
C18 C17 H17 119
C16 C17 H17 119
C17 C18 C19 118.2(5)
C17 C18 C23 120.7(5)
C19 C18 C23 121.1(5)
C20 C19 C18 121.9(5)
C20 C19 H19 119
C18 C19 H19 119
C19 C20 C15 118.3(4)
C19 C20 C21 120.5(5)
C15 C20 C21 121.2(5)
C20 C21 H21A 109.5
C20 C21 H21B 109.5
H21A C21 H21B 109.5
C20 C21 H21C 109.5
H21A C21 H21C 109.5
H21B C21 H21C 109.5
C16 C22 H22A 109.5
C16 C22 H22B 109.5
H22A C22 H22B 109.5
C16 C22 H22C 109.5
H22A C22 H22C 109.5
H22B C22 H22C 109.5
C18 C23 H23A 109.5
C18 C23 H23B 109.5
H23A C23 H23B 109.5
C18 C23 H23C 109.5
H23A C23 H23C 109.5
H23B C23 H23C 109.5
C29 C24 C25 122.3(4)
C29 C24 N4 118.9(4)
C25 C24 N4 118.7(4)
C24 C25 C26 117.5(5)
C24 C25 C31 121.6(4)
C26 C25 C31 120.9(5)
C27 C26 C25 121.8(5)
C27 C26 H26 119.1
C25 C26 H26 119.1
C26 C27 C28 118.8(4)
C26 C27 C32 120.4(5)
C28 C27 C32 120.8(5)
C27 C28 C29 121.9(5)
C27 C28 H28 119.1
C29 C28 H28 119.1
C24 C29 C28 117.6(4)
C24 C29 C30 122.1(4)
C28 C29 C30 120.3(5)
C29 C30 H30A 109.5
C29 C30 H30B 109.5
H30A C30 H30B 109.5
C29 C30 H30C 109.5
H30A C30 H30C 109.5
H30B C30 H30C 109.5
C25 C31 H31A 109.5
C25 C31 H31B 109.5
H31A C31 H31B 109.5
C25 C31 H31C 109.5
H31A C31 H31C 109.5
H31B C31 H31C 109.5
C27 C32 H32A 109.5
C27 C32 H32B 109.5
H32A C32 H32B 109.5
C27 C32 H32C 109.5
H32A C32 H32C 109.5
H32B C32 H32C 109.5
Cl4 C33 Cl3 112.1(3)
Cl4 C33 H33A 109.2
Cl3 C33 H33A 109.2
Cl4 C33 H33B 109.2
Cl3 C33 H33B 109.2
H33A C33 H33B 107.9
Cl5 C34 Cl6 112.9(4)
Cl5 C34 H34A 109
Cl6 C34 H34A 109
Cl5 C34 H34B 109
Cl6 C34 H34B 109
H34A C34 H34B 107.8
C9 N1 C10 111.5(4)
C9 N1 C7 122.5(4)
C10 N1 C7 125.6(4)
C9 N2 C11 110.7(4)
C9 N2 C15 124.7(4)
C11 N2 C15 124.6(4)
C12 N3 C13 111.9(4)
C12 N3 C8 122.0(4)
C13 N3 C8 125.4(4)
C12 N4 C14 110.5(4)
C12 N4 C24 124.4(4)
C14 N4 C24 125.0(4)
C1 Ir1 C12 91.42(18)
C1 Ir1 C9 90.94(18)
C12 Ir1 C9 177.63(18)
C1 Ir1 Cl1 89.88(12)
C12 Ir1 Cl1 89.39(12)
C9 Ir1 Cl1 90.85(13)
C1 Ir1 Cl2 93.66(12)
C12 Ir1 Cl2 90.15(12)
C9 Ir1 Cl2 89.46(13)
Cl1 Ir1 Cl2 176.44(4)

loop_
_geom_bond_atom_site_label_1
_geom_bond_atom_site_label_2
_geom_bond_distance
C1 C6 1.399(6)
C1 C2 1.414(6)
C1 Ir1 1.999(4)
C2 C3 1.399(6)
C2 C8 1.514(6)
C3 C4 1.380(7)
C3 H3 0.95
C4 C5 1.378(7)
C4 H4 0.95
C5 C6 1.396(6)
C5 H5 0.95
C6 C7 1.520(6)
C7 N1 1.448(6)
C7 H7A 0.99
C7 H7B 0.99
C8 N3 1.465(5)
C8 H8A 0.99
C8 H8B 0.99
C9 N1 1.346(6)
C9 N2 1.358(6)
C9 Ir1 2.031(4)
C10 C11 1.343(7)
C10 N1 1.381(6)
C10 H10 0.95
C11 N2 1.394(6)
C11 H11 0.95
C12 N3 1.345(5)
C12 N4 1.361(5)
C12 Ir1 2.020(4)
C13 C14 1.348(6)
C13 N3 1.392(5)
C13 H13 0.95
C14 N4 1.398(6)
C14 H14 0.95
C15 C16 1.394(6)
C15 C20 1.402(7)
C15 N2 1.435(6)
C16 C17 1.393(7)
C16 C22 1.505(7)
C17 C18 1.384(8)
C17 H17 0.95
C18 C19 1.393(7)
C18 C23 1.509(7)
C19 C20 1.383(8)
C19 H19 0.95
C20 C21 1.507(7)
C21 H21A 0.98
C21 H21B 0.98
C21 H21C 0.98
C22 H22A 0.98
C22 H22B 0.98
C22 H22C 0.98
C23 H23A 0.98
C23 H23B 0.98
C23 H23C 0.98
C24 C29 1.391(7)
C24 C25 1.394(7)
C24 N4 1.439(5)
C25 C26 1.404(7)
C25 C31 1.494(7)
C26 C27 1.377(7)
C26 H26 0.95
C27 C28 1.386(7)
C27 C32 1.514(7)
C28 C29 1.396(7)
C28 H28 0.95
C29 C30 1.506(7)
C30 H30A 0.98
C30 H30B 0.98
C30 H30C 0.98
C31 H31A 0.98
C31 H31B 0.98
C31 H31C 0.98
C32 H32A 0.98
C32 H32B 0.98
C32 H32C 0.98
C33 Cl4 1.753(6)
C33 Cl3 1.761(6)
C33 H33A 0.99
C33 H33B 0.99
C34 Cl5 1.727(8)
C34 Cl6 1.739(8)
C34 H34A 0.99
C34 H34B 0.99
Cl1 Ir1 2.3793(11)
Cl2 Ir1 2.3867(11)
